data_1542664
loop_
_publ_author_name
'Jiang, Jin'
'Liu, Hui'
'Lu, Chong-Dao'
'Xu, Yan-Jun'

_publ_section_title
;
 Diethyl Phosphite Initiated Coupling of \a-Ketoesters with Imines for
 Synthesis of \a-Phosphonyloxy-\b-amino Acid Derivatives and
 Aziridine-2-carboxylates.
;
_journal_issue 4
_journal_name_full 'Organic letters'
_journal_page_first 880
_journal_page_last 883
_journal_paper_doi 10.1021/acs.orglett.6b00273
_journal_volume 18
_journal_year 2016
_chemical_formula_moiety 'C29 H36 N O9 P S'
_chemical_formula_sum 'C29 H36 N O9 P S'
_chemical_formula_weight 605.62
_chemical_name_systematic
;
 ?
;
_space_group_crystal_system monoclinic
_space_group_IT_number 14
_space_group_name_Hall '-P 2yab'
_space_group_name_H-M_alt 'P 1 21/a 1'
_symmetry_space_group_name_Hall '-P 2yab'
_symmetry_space_group_name_H-M 'P 1 21/a 1'
_atom_sites_solution_hydrogens mixed
_audit_creation_date 2015-12-30
_audit_creation_method
;
Olex2 1.2
(compiled 2015.09.30 svn.r3233 for OlexSys, GUI svn.r5103)
;
_cell_angle_alpha 90
_cell_angle_beta 104.369(5)
_cell_angle_gamma 90
_cell_formula_units_Z 4
_cell_length_a 16.580(6)
_cell_length_b 10.731(4)
_cell_length_c 17.820(7)
_cell_measurement_reflns_used 2399
_cell_measurement_temperature 296(2)
_cell_measurement_theta_max 21.973
_cell_measurement_theta_min 2.235
_cell_volume 3071(2)
_computing_cell_refinement 'SAINT v7.68A (Bruker, 2009)'
_computing_data_reduction 'SAINT v7.68A (Bruker, 2009)'
_computing_molecular_graphics 'Olex2 (Dolomanov et al., 2009)'
_computing_publication_material 'Olex2 (Dolomanov et al., 2009)'
_computing_structure_refinement 'ShelXL (Sheldrick, 2015)'
_computing_structure_solution 'ShelXS (Sheldrick, 2008)'
_diffrn_ambient_temperature 296.15
_diffrn_measured_fraction_theta_full 0.998
_diffrn_measured_fraction_theta_max 0.986
_diffrn_measurement_device_type 'CCD area detector'
_diffrn_measurement_method 'phi and omega scans'
_diffrn_radiation_monochromator graphite
_diffrn_radiation_source 'fine-focus sealed tube'
_diffrn_radiation_type MoK\a
_diffrn_radiation_wavelength 0.71073
_diffrn_reflns_av_R_equivalents 0.0497
_diffrn_reflns_av_unetI/netI 0.0656
_diffrn_reflns_laue_measured_fraction_full 0.998
_diffrn_reflns_laue_measured_fraction_max 0.986
_diffrn_reflns_limit_h_max 21
_diffrn_reflns_limit_h_min -21
_diffrn_reflns_limit_k_max 13
_diffrn_reflns_limit_k_min -13
_diffrn_reflns_limit_l_max 12
_diffrn_reflns_limit_l_min -22
_diffrn_reflns_number 18108
_diffrn_reflns_point_group_measured_fraction_full 0.998
_diffrn_reflns_point_group_measured_fraction_max 0.986
_diffrn_reflns_theta_full 26.000
_diffrn_reflns_theta_max 27.418
_diffrn_reflns_theta_min 2.235
_exptl_absorpt_coefficient_mu 0.210
_exptl_absorpt_correction_T_max 1.0000
_exptl_absorpt_correction_T_min 0.9119
_exptl_absorpt_correction_type multi-scan
_exptl_absorpt_process_details
;
SADABS-2008/1 (Bruker,2008) was used for absorption correction.
wR2(int) was 0.0990 before and 0.0505 after correction.
The Ratio of minimum to maximum transmission is 0.9119.
The \l/2 correction factor is 0.0015.
;
_exptl_crystal_colour colorless
_exptl_crystal_density_diffrn 1.310
_exptl_crystal_description bolock
_exptl_crystal_F_000 1280
_exptl_crystal_size_max 0.212
_exptl_crystal_size_mid 0.2
_exptl_crystal_size_min 0.177
_refine_diff_density_max 0.278
_refine_diff_density_min -0.355
_refine_diff_density_rms 0.051
_refine_ls_extinction_method none
_refine_ls_goodness_of_fit_ref 1.030
_refine_ls_hydrogen_treatment mixed
_refine_ls_matrix_type full
_refine_ls_number_parameters 378
_refine_ls_number_reflns 6891
_refine_ls_number_restraints 0
_refine_ls_restrained_S_all 1.030
_refine_ls_R_factor_all 0.0989
_refine_ls_R_factor_gt 0.0513
_refine_ls_shift/su_max 0.001
_refine_ls_shift/su_mean 0.000
_refine_ls_structure_factor_coef Fsqd
_refine_ls_weighting_details
;
 w=1/[\s^2^(Fo^2^)+(0.0605P)^2^]
 where P=(Fo^2^+2Fc^2^)/3
;
_refine_ls_weighting_scheme calc
_refine_ls_wR_factor_gt 0.1190
_refine_ls_wR_factor_ref 0.1441
_reflns_Friedel_coverage 0.000
_reflns_number_gt 3972
_reflns_number_total 6891
_reflns_threshold_expression 'I > 2\s(I)'
_cod_data_source_file ol6b00273_si_002.cif
_cod_data_source_block 7m
_cod_database_code 1542664
_shelxl_version_number 2013-2
_shelx_space_group_comment
;
The symmetry employed for this shelxl refinement is uniquely defined
by the following loop, which should always be used as a source of
symmetry information in preference to the above space-group names.
They are only intended as comments.
;
_shelx_estimated_absorpt_t_max 0.964
_shelx_estimated_absorpt_t_min 0.957
_olex2_refinement_description
;
1. Fixed Uiso
 At 1.2 times of:
  All C(H) groups, All C(H,H) groups
 At 1.5 times of:
  All C(H,H,H) groups
2.a Ternary CH refined with riding coordinates:
 C8(H8)
2.b Secondary CH2 refined with riding coordinates:
 C29(H29A,H29B), C30(H30A,H30B), C38(H38A,H38B)
2.c Aromatic/amide H refined with riding coordinates:
 C16(H16), C17(H17), C19(H19), C20(H20), C21(H21), C22(H22), C23(H23),
 C24(H24), C25(H25), C26(H26), C31(H31), C33(H33), C34(H34)
2.d Idealised Me refined as rotating group:
 C32(H32A,H32B,H32C), C35(H35A,H35B,H35C), C36(H36A,H36B,H36C), C37(H37A,H37B,
 H37C), C39(H39A,H39B,H39C)
;
_olex2_submission_special_instructions 'No special instructions were received'

loop_
_space_group_symop_operation_xyz
'x, y, z'
'-x+1/2, y+1/2, -z'
'-x, -y, -z'
'x-1/2, -y-1/2, z'

loop_
_atom_site_label
_atom_site_type_symbol
_atom_site_fract_x
_atom_site_fract_y
_atom_site_fract_z
_atom_site_U_iso_or_equiv
_atom_site_adp_type
_atom_site_occupancy
_atom_site_site_symmetry_order
_atom_site_calc_flag
_atom_site_refinement_flags_posn
P1 P -0.11270(4) -0.32079(6) -0.11594(4) 0.04405(19) Uani 1 1 d .
S2 S -0.30918(4) -0.24665(6) -0.36674(4) 0.04612(19) Uani 1 1 d .
O1 O -0.14657(9) -0.44947(13) -0.15253(9) 0.0413(4) Uani 1 1 d .
O2 O -0.36846(9) -0.47325(15) -0.21731(10) 0.0486(5) Uani 1 1 d .
O3 O -0.02010(10) -0.32625(15) -0.11967(12) 0.0541(5) Uani 1 1 d .
O4 O -0.32541(10) -0.12306(15) -0.34497(12) 0.0585(5) Uani 1 1 d .
N5 N -0.25715(12) -0.31192(17) -0.28800(13) 0.0405(5) Uani 1 1 d .
O6 O -0.10824(11) -0.33227(16) -0.02799(11) 0.0566(5) Uani 1 1 d .
O7 O -0.15353(10) -0.20977(14) -0.15461(11) 0.0538(5) Uani 1 1 d .
C8 C -0.23353(14) -0.4440(2) -0.28581(15) 0.0387(6) Uani 1 1 d .
H8 H -0.2807 -0.4889 -0.3187 0.046 Uiso 1 1 calc R
O9 O -0.37599(10) -0.32816(17) -0.40094(12) 0.0617(5) Uani 1 1 d .
O10 O -0.28726(11) -0.38931(19) -0.11081(12) 0.0661(6) Uani 1 1 d .
C11 C -0.22369(13) -0.4921(2) -0.20181(14) 0.0380(6) Uani 1 1 d .
C12 C -0.24469(14) -0.2374(2) -0.43100(15) 0.0430(6) Uani 1 1 d .
C13 C -0.15838(14) -0.4705(2) -0.31766(14) 0.0413(6) Uani 1 1 d .
C14 C -0.29597(15) -0.4436(2) -0.17000(16) 0.0431(6) Uani 1 1 d .
O15 O -0.08525(12) -0.23481(18) -0.57480(12) 0.0650(5) Uani 1 1 d .
C16 C -0.13574(16) -0.1356(2) -0.47281(17) 0.0530(7) Uani 1 1 d .
H16 H -0.0991 -0.0690 -0.4694 0.064 Uiso 1 1 calc R
C17 C -0.18980(15) -0.1393(2) -0.42583(16) 0.0482(6) Uani 1 1 d .
H17 H -0.1895 -0.0755 -0.3904 0.058 Uiso 1 1 calc R
C18 C -0.22163(14) -0.6350(2) -0.19659(15) 0.0407(6) Uani 1 1 d .
C19 C -0.18987(18) -0.3294(2) -0.52977(17) 0.0576(7) Uani 1 1 d .
H19 H -0.1895 -0.3939 -0.5645 0.069 Uiso 1 1 calc R
C20 C -0.15782(17) -0.5751(3) -0.36246(18) 0.0598(8) Uani 1 1 d .
H20 H -0.2019 -0.6312 -0.3706 0.072 Uiso 1 1 calc R
C21 C -0.24391(17) -0.3321(2) -0.48346(16) 0.0540(7) Uani 1 1 d .
H21 H -0.2808 -0.3985 -0.4871 0.065 Uiso 1 1 calc R
C22 C -0.27853(17) -0.7064(2) -0.24949(17) 0.0541(7) Uani 1 1 d .
H22 H -0.3174 -0.6680 -0.2895 0.065 Uiso 1 1 calc R
C23 C -0.27737(19) -0.8347(2) -0.24262(19) 0.0632(8) Uani 1 1 d .
H23 H -0.3148 -0.8824 -0.2789 0.076 Uiso 1 1 calc R
C24 C -0.09250(15) -0.3882(2) -0.30755(16) 0.0510(7) Uani 1 1 d .
H24 H -0.0924 -0.3166 -0.2781 0.061 Uiso 1 1 calc R
C25 C -0.16687(15) -0.6943(2) -0.13608(16) 0.0487(7) Uani 1 1 d .
H25 H -0.1294 -0.6469 -0.0997 0.058 Uiso 1 1 calc R
C26 C -0.22198(19) -0.8922(2) -0.1832(2) 0.0616(8) Uani 1 1 d .
H26 H -0.2217 -0.9786 -0.1796 0.074 Uiso 1 1 calc R
C27 C -0.16641(17) -0.8232(2) -0.12835(18) 0.0563(7) Uani 1 1 d .
C28 C -0.13542(16) -0.2303(2) -0.52507(16) 0.0499(7) Uani 1 1 d .
C29 C -0.44218(15) -0.4246(3) -0.19623(18) 0.0623(8) Uani 1 1 d .
H29A H -0.4407 -0.4471 -0.1432 0.075 Uiso 1 1 calc R
H29B H -0.4434 -0.3345 -0.2002 0.075 Uiso 1 1 calc R
C30 C 0.03335(17) -0.4314(3) -0.0974(3) 0.0891(12) Uani 1 1 d .
H30A H 0.0105 -0.5027 -0.1290 0.107 Uiso 1 1 calc R
H30B H 0.0367 -0.4522 -0.0437 0.107 Uiso 1 1 calc R
C31 C -0.02725(17) -0.4106(3) -0.34030(19) 0.0688(9) Uani 1 1 d .
H31 H 0.0169 -0.3546 -0.3324 0.083 Uiso 1 1 calc R
C32 C -0.02921(18) -0.1341(3) -0.5739(2) 0.0708(9) Uani 1 1 d .
H32A H -0.0007 -0.1458 -0.6141 0.106 Uiso 1 1 calc GR
H32B H 0.0106 -0.1312 -0.5246 0.106 Uiso 1 1 calc GR
H32C H -0.0598 -0.0572 -0.5824 0.106 Uiso 1 1 calc GR
C33 C -0.02660(19) -0.5140(4) -0.3842(2) 0.0804(10) Uani 1 1 d .
H33 H 0.0177 -0.5286 -0.4065 0.096 Uiso 1 1 calc R
C34 C -0.0916(2) -0.5968(3) -0.3955(2) 0.0781(10) Uani 1 1 d .
H34 H -0.0913 -0.6677 -0.4254 0.094 Uiso 1 1 calc R
C35 C -0.51634(17) -0.4774(4) -0.2486(2) 0.0915(12) Uani 1 1 d .
H35A H -0.5197 -0.4495 -0.3005 0.137 Uiso 1 1 calc GR
H35B H -0.5650 -0.4506 -0.2330 0.137 Uiso 1 1 calc GR
H35C H -0.5131 -0.5667 -0.2467 0.137 Uiso 1 1 calc GR
C36 C -0.1080(2) -0.8849(3) -0.0597(2) 0.0896(12) Uani 1 1 d .
H36A H -0.0624 -0.8298 -0.0384 0.134 Uiso 1 1 calc GR
H36B H -0.0870 -0.9608 -0.0761 0.134 Uiso 1 1 calc GR
H36C H -0.1375 -0.9032 -0.0209 0.134 Uiso 1 1 calc GR
C37 C 0.1166(2) -0.4042(4) -0.1068(3) 0.1174(17) Uani 1 1 d .
H37A H 0.1140 -0.3915 -0.1607 0.176 Uiso 1 1 calc GR
H37B H 0.1530 -0.4730 -0.0877 0.176 Uiso 1 1 calc GR
H37C H 0.1377 -0.3303 -0.0783 0.176 Uiso 1 1 calc GR
C38 C -0.1583(2) -0.2603(4) 0.0128(2) 0.0901(11) Uani 1 1 d .
H38A H -0.1795 -0.1867 -0.0173 0.108 Uiso 1 1 calc R
H38B H -0.2056 -0.3099 0.0178 0.108 Uiso 1 1 calc R
C39 C -0.1121(3) -0.2237(4) 0.0869(3) 0.1181(16) Uani 1 1 d .
H39A H -0.0726 -0.1607 0.0819 0.177 Uiso 1 1 calc GR
H39B H -0.0830 -0.2945 0.1136 0.177 Uiso 1 1 calc GR
H39C H -0.1491 -0.1909 0.1158 0.177 Uiso 1 1 calc GR
H5 H -0.228(3) -0.262(4) -0.256(3) 0.142 Uiso 1 1 d R

loop_
_atom_site_aniso_label
_atom_site_aniso_U_11
_atom_site_aniso_U_22
_atom_site_aniso_U_33
_atom_site_aniso_U_23
_atom_site_aniso_U_13
_atom_site_aniso_U_12
P1 0.0460(4) 0.0343(3) 0.0501(4) -0.0034(3) 0.0086(3) -0.0005(3)
S2 0.0387(3) 0.0400(3) 0.0580(4) 0.0067(3) 0.0089(3) 0.0035(3)
O1 0.0399(8) 0.0315(8) 0.0514(11) -0.0026(8) 0.0091(8) -0.0020(7)
O2 0.0406(9) 0.0510(10) 0.0583(12) -0.0051(9) 0.0200(9) -0.0007(8)
O3 0.0428(10) 0.0451(10) 0.0722(14) 0.0013(9) 0.0100(9) -0.0040(8)
O4 0.0581(11) 0.0387(9) 0.0822(15) 0.0072(10) 0.0239(10) 0.0146(8)
N5 0.0434(11) 0.0307(10) 0.0488(14) 0.0042(9) 0.0140(10) 0.0054(8)
O6 0.0692(12) 0.0559(11) 0.0443(11) -0.0049(9) 0.0133(10) 0.0165(9)
O7 0.0639(11) 0.0317(9) 0.0603(13) 0.0005(8) 0.0046(10) 0.0039(8)
C8 0.0381(12) 0.0303(12) 0.0489(15) 0.0002(11) 0.0135(11) 0.0008(10)
O9 0.0422(10) 0.0632(12) 0.0721(14) 0.0079(11) -0.0001(9) -0.0114(9)
O10 0.0571(11) 0.0802(14) 0.0636(14) -0.0263(12) 0.0198(10) 0.0000(10)
C11 0.0374(12) 0.0315(12) 0.0466(15) -0.0004(11) 0.0128(11) -0.0014(10)
C12 0.0460(13) 0.0351(12) 0.0458(16) 0.0051(12) 0.0077(12) 0.0017(11)
C13 0.0439(13) 0.0381(13) 0.0444(15) 0.0044(12) 0.0158(12) 0.0071(11)
C14 0.0434(14) 0.0364(13) 0.0522(17) 0.0009(13) 0.0171(13) -0.0024(11)
O15 0.0751(13) 0.0644(13) 0.0626(14) 0.0030(11) 0.0304(11) 0.0004(10)
C16 0.0559(16) 0.0432(14) 0.0607(19) 0.0032(14) 0.0161(15) -0.0056(12)
C17 0.0564(15) 0.0359(13) 0.0521(17) -0.0012(12) 0.0132(14) -0.0025(12)
C18 0.0480(13) 0.0296(11) 0.0481(16) 0.0022(11) 0.0190(12) -0.0032(10)
C19 0.0769(19) 0.0467(16) 0.0504(18) -0.0057(14) 0.0181(16) -0.0047(14)
C20 0.0604(17) 0.0489(16) 0.075(2) -0.0075(15) 0.0259(16) 0.0044(13)
C21 0.0663(17) 0.0431(15) 0.0503(17) -0.0011(13) 0.0104(15) -0.0099(13)
C22 0.0651(17) 0.0383(14) 0.0581(19) 0.0005(13) 0.0138(15) -0.0083(12)
C23 0.081(2) 0.0404(15) 0.071(2) -0.0073(15) 0.0241(18) -0.0155(14)
C24 0.0459(14) 0.0545(16) 0.0570(18) -0.0039(14) 0.0213(13) -0.0031(12)
C25 0.0497(14) 0.0375(13) 0.0596(18) 0.0056(13) 0.0145(13) 0.0011(11)
C26 0.081(2) 0.0295(13) 0.082(2) 0.0017(15) 0.0344(19) 0.0005(14)
C27 0.0630(17) 0.0375(14) 0.073(2) 0.0144(15) 0.0264(16) 0.0088(13)
C28 0.0579(16) 0.0466(15) 0.0443(16) 0.0094(13) 0.0112(14) 0.0042(12)
C29 0.0465(15) 0.0712(19) 0.074(2) -0.0122(17) 0.0249(15) 0.0081(13)
C30 0.0507(17) 0.063(2) 0.151(4) 0.038(2) 0.020(2) 0.0127(15)
C31 0.0483(16) 0.084(2) 0.081(2) -0.006(2) 0.0299(16) -0.0041(15)
C32 0.0696(19) 0.071(2) 0.080(2) 0.0183(18) 0.0335(18) 0.0046(16)
C33 0.062(2) 0.095(3) 0.097(3) -0.001(2) 0.046(2) 0.0193(18)
C34 0.084(2) 0.070(2) 0.090(3) -0.018(2) 0.040(2) 0.0220(18)
C35 0.0460(17) 0.126(3) 0.101(3) -0.032(3) 0.0158(18) 0.0101(18)
C36 0.093(2) 0.057(2) 0.113(3) 0.035(2) 0.016(2) 0.0141(17)
C37 0.060(2) 0.086(3) 0.213(5) 0.040(3) 0.047(3) 0.0130(18)
C38 0.099(3) 0.109(3) 0.065(2) -0.020(2) 0.025(2) 0.029(2)
C39 0.118(3) 0.140(4) 0.105(3) -0.067(3) 0.043(3) -0.015(3)

loop_
_atom_type_symbol
_atom_type_description
_atom_type_scat_dispersion_real
_atom_type_scat_dispersion_imag
_atom_type_scat_source
C C 0.0033 0.0016 'International Tables Vol C Tables 4.2.6.8 and 6.1.1.4'
H H 0.0000 0.0000 'International Tables Vol C Tables 4.2.6.8 and 6.1.1.4'
N N 0.0061 0.0033 'International Tables Vol C Tables 4.2.6.8 and 6.1.1.4'
O O 0.0106 0.0060 'International Tables Vol C Tables 4.2.6.8 and 6.1.1.4'
P P 0.1023 0.0942 'International Tables Vol C Tables 4.2.6.8 and 6.1.1.4'
S S 0.1246 0.1234 'International Tables Vol C Tables 4.2.6.8 and 6.1.1.4'

loop_
_geom_angle_atom_site_label_1
_geom_angle_atom_site_label_2
_geom_angle_atom_site_label_3
_geom_angle
O3 P1 O1 101.80(9)
O3 P1 O6 103.87(11)
O6 P1 O1 105.75(10)
O7 P1 O1 116.52(10)
O7 P1 O3 111.02(10)
O7 P1 O6 116.22(10)
O4 S2 N5 105.26(12)
O4 S2 C12 108.19(11)
N5 S2 C12 108.16(11)
O9 S2 O4 120.55(11)
O9 S2 N5 107.26(11)
O9 S2 C12 106.92(12)
C11 O1 P1 135.02(13)
C14 O2 C29 115.8(2)
C30 O3 P1 124.67(17)
S2 N5 H5 114(3)
C8 N5 S2 121.58(18)
C8 N5 H5 120(3)
C38 O6 P1 124.84(19)
N5 C8 H8 106.9
N5 C8 C11 108.06(19)
N5 C8 C13 114.14(18)
C11 C8 H8 106.9
C13 C8 H8 106.9
C13 C8 C11 113.46(18)
O1 C11 C8 110.38(17)
O1 C11 C14 108.92(19)
O1 C11 C18 106.16(18)
C14 C11 C8 109.73(19)
C18 C11 C8 112.68(19)
C18 C11 C14 108.85(18)
C17 C12 S2 119.9(2)
C17 C12 C21 119.3(2)
C21 C12 S2 120.63(19)
C20 C13 C8 119.5(2)
C20 C13 C24 118.5(2)
C24 C13 C8 121.8(2)
O2 C14 C11 110.6(2)
O10 C14 O2 125.2(2)
O10 C14 C11 124.2(2)
C28 O15 C32 118.0(2)
C17 C16 H16 119.9
C17 C16 C28 120.3(2)
C28 C16 H16 119.9
C12 C17 H17 119.9
C16 C17 C12 120.1(2)
C16 C17 H17 119.9
C22 C18 C11 120.6(2)
C25 C18 C11 120.5(2)
C25 C18 C22 118.7(2)
C21 C19 H19 120.1
C21 C19 C28 119.9(3)
C28 C19 H19 120.1
C13 C20 H20 119.9
C13 C20 C34 120.1(3)
C34 C20 H20 119.9
C12 C21 H21 119.6
C19 C21 C12 120.8(2)
C19 C21 H21 119.6
C18 C22 H22 120.1
C23 C22 C18 119.9(3)
C23 C22 H22 120.1
C22 C23 H23 119.6
C26 C23 C22 120.7(3)
C26 C23 H23 119.6
C13 C24 H24 119.5
C31 C24 C13 120.9(3)
C31 C24 H24 119.5
C18 C25 H25 119.2
C18 C25 C27 121.5(3)
C27 C25 H25 119.2
C23 C26 H26 119.7
C23 C26 C27 120.6(2)
C27 C26 H26 119.7
C25 C27 C36 120.2(3)
C26 C27 C25 118.5(3)
C26 C27 C36 121.3(2)
O15 C28 C16 124.9(2)
O15 C28 C19 115.4(2)
C16 C28 C19 119.7(3)
O2 C29 H29A 109.9
O2 C29 H29B 109.9
H29A C29 H29B 108.3
C35 C29 O2 108.8(2)
C35 C29 H29A 109.9
C35 C29 H29B 109.9
O3 C30 H30A 109.6
O3 C30 H30B 109.6
O3 C30 C37 110.4(2)
H30A C30 H30B 108.1
C37 C30 H30A 109.6
C37 C30 H30B 109.6
C24 C31 H31 119.7
C33 C31 C24 120.5(3)
C33 C31 H31 119.7
O15 C32 H32A 109.5
O15 C32 H32B 109.5
O15 C32 H32C 109.5
H32A C32 H32B 109.5
H32A C32 H32C 109.5
H32B C32 H32C 109.5
C31 C33 H33 120.2
C31 C33 C34 119.6(3)
C34 C33 H33 120.2
C20 C34 H34 119.9
C33 C34 C20 120.3(3)
C33 C34 H34 119.9
C29 C35 H35A 109.5
C29 C35 H35B 109.5
C29 C35 H35C 109.5
H35A C35 H35B 109.5
H35A C35 H35C 109.5
H35B C35 H35C 109.5
C27 C36 H36A 109.5
C27 C36 H36B 109.5
C27 C36 H36C 109.5
H36A C36 H36B 109.5
H36A C36 H36C 109.5
H36B C36 H36C 109.5
C30 C37 H37A 109.5
C30 C37 H37B 109.5
C30 C37 H37C 109.5
H37A C37 H37B 109.5
H37A C37 H37C 109.5
H37B C37 H37C 109.5
O6 C38 H38A 109.2
O6 C38 H38B 109.2
H38A C38 H38B 107.9
C39 C38 O6 111.8(3)
C39 C38 H38A 109.2
C39 C38 H38B 109.2
C38 C39 H39A 109.5
C38 C39 H39B 109.5
C38 C39 H39C 109.5
H39A C39 H39B 109.5
H39A C39 H39C 109.5
H39B C39 H39C 109.5

loop_
_geom_bond_atom_site_label_1
_geom_bond_atom_site_label_2
_geom_bond_distance
P1 O1 1.5702(16)
P1 O3 1.5541(18)
P1 O6 1.556(2)
P1 O7 1.4564(17)
S2 O4 1.4261(18)
S2 N5 1.613(2)
S2 O9 1.4242(18)
S2 C12 1.753(3)
O1 C11 1.435(3)
O2 C14 1.324(3)
O2 C29 1.461(3)
O3 C30 1.429(3)
N5 C8 1.468(3)
N5 H5 0.84(4)
O6 C38 1.453(3)
C8 H8 0.9800
C8 C11 1.553(3)
C8 C13 1.519(3)
O10 C14 1.182(3)
C11 C14 1.538(3)
C11 C18 1.535(3)
C12 C17 1.380(3)
C12 C21 1.383(3)
C13 C20 1.379(3)
C13 C24 1.381(3)
O15 C28 1.359(3)
O15 C32 1.423(3)
C16 H16 0.9300
C16 C17 1.371(3)
C16 C28 1.379(4)
C17 H17 0.9300
C18 C22 1.387(3)
C18 C25 1.381(3)
C19 H19 0.9300
C19 C21 1.361(4)
C19 C28 1.384(4)
C20 H20 0.9300
C20 C34 1.388(4)
C21 H21 0.9300
C22 H22 0.9300
C22 C23 1.382(3)
C23 H23 0.9300
C23 C26 1.365(4)
C24 H24 0.9300
C24 C31 1.372(4)
C25 H25 0.9300
C25 C27 1.390(3)
C26 H26 0.9300
C26 C27 1.380(4)
C27 C36 1.512(4)
C29 H29A 0.9700
C29 H29B 0.9700
C29 C35 1.460(4)
C30 H30A 0.9700
C30 H30B 0.9700
C30 C37 1.461(4)
C31 H31 0.9300
C31 C33 1.359(4)
C32 H32A 0.9600
C32 H32B 0.9600
C32 H32C 0.9600
C33 H33 0.9300
C33 C34 1.373(4)
C34 H34 0.9300
C35 H35A 0.9600
C35 H35B 0.9600
C35 H35C 0.9600
C36 H36A 0.9600
C36 H36B 0.9600
C36 H36C 0.9600
C37 H37A 0.9600
C37 H37B 0.9600
C37 H37C 0.9600
C38 H38A 0.9700
C38 H38B 0.9700
C38 C39 1.408(5)
C39 H39A 0.9600
C39 H39B 0.9600
C39 H39C 0.9600

loop_
_geom_torsion_atom_site_label_1
_geom_torsion_atom_site_label_2
_geom_torsion_atom_site_label_3
_geom_torsion_atom_site_label_4
_geom_torsion
P1 O1 C11 C8 72.7(2)
P1 O1 C11 C14 -47.9(3)
P1 O1 C11 C18 -164.91(17)
P1 O3 C30 C37 -178.9(3)
P1 O6 C38 C39 -140.7(3)
S2 N5 C8 C11 -153.64(16)
S2 N5 C8 C13 79.1(2)
S2 C12 C17 C16 176.0(2)
S2 C12 C21 C19 -175.5(2)
O1 P1 O3 C30 -45.7(3)
O1 P1 O6 C38 -114.7(3)
O1 C11 C14 O2 175.25(17)
O1 C11 C14 O10 -5.9(3)
O1 C11 C18 C22 -166.2(2)
O1 C11 C18 C25 18.3(3)
O3 P1 O1 C11 -143.6(2)
O3 P1 O6 C38 138.5(3)
O4 S2 N5 C8 175.76(16)
O4 S2 C12 C17 29.4(2)
O4 S2 C12 C21 -155.2(2)
N5 S2 C12 C17 -84.2(2)
N5 S2 C12 C21 91.2(2)
N5 C8 C11 O1 -76.5(2)
N5 C8 C11 C14 43.6(2)
N5 C8 C11 C18 165.02(18)
N5 C8 C13 C20 -140.1(2)
N5 C8 C13 C24 35.4(3)
O6 P1 O1 C11 108.1(2)
O6 P1 O3 C30 64.0(3)
O7 P1 O1 C11 -22.7(2)
O7 P1 O3 C30 -170.4(3)
O7 P1 O6 C38 16.3(3)
C8 C11 C14 O2 54.3(2)
C8 C11 C14 O10 -126.8(3)
C8 C11 C18 C22 -45.3(3)
C8 C11 C18 C25 139.2(2)
C8 C13 C20 C34 176.4(3)
C8 C13 C24 C31 -176.5(3)
O9 S2 N5 C8 46.2(2)
O9 S2 C12 C17 160.60(19)
O9 S2 C12 C21 -24.0(2)
C11 C8 C13 C20 95.5(3)
C11 C8 C13 C24 -89.0(3)
C11 C18 C22 C23 -178.1(2)
C11 C18 C25 C27 177.1(2)
C12 S2 N5 C8 -68.77(19)
C13 C8 C11 O1 51.1(2)
C13 C8 C11 C14 171.19(19)
C13 C8 C11 C18 -67.4(2)
C13 C20 C34 C33 -0.4(5)
C13 C24 C31 C33 0.7(5)
C14 O2 C29 C35 -173.4(3)
C14 C11 C18 C22 76.7(3)
C14 C11 C18 C25 -98.9(3)
C17 C12 C21 C19 0.0(4)
C17 C16 C28 O15 179.1(2)
C17 C16 C28 C19 -0.2(4)
C18 C11 C14 O2 -69.4(3)
C18 C11 C14 O10 109.5(3)
C18 C22 C23 C26 1.5(4)
C18 C25 C27 C26 0.4(4)
C18 C25 C27 C36 -177.6(3)
C20 C13 C24 C31 -1.0(4)
C21 C12 C17 C16 0.6(4)
C21 C19 C28 O15 -178.6(2)
C21 C19 C28 C16 0.7(4)
C22 C18 C25 C27 1.6(4)
C22 C23 C26 C27 0.6(4)
C23 C26 C27 C25 -1.5(4)
C23 C26 C27 C36 176.5(3)
C24 C13 C20 C34 0.8(4)
C24 C31 C33 C34 -0.3(5)
C25 C18 C22 C23 -2.5(4)
C28 C16 C17 C12 -0.5(4)
C28 C19 C21 C12 -0.6(4)
C29 O2 C14 O10 5.3(4)
C29 O2 C14 C11 -175.8(2)
C31 C33 C34 C20 0.1(5)
C32 O15 C28 C16 -0.7(4)
C32 O15 C28 C19 178.6(2)
